data_7121059
loop_
_publ_author_name
'Yi, Xiaofeng'
'Izarova, Natalya V.'
'K\"ogerler, Paul'

_publ_section_title
;
 The homometallic polyoxotungstate archetype
 {P<sub>4</sub>W<sub>24</sub>}.
;
_journal_issue 18
_journal_name_full 'Chemical communications (Cambridge, England)'
_journal_page_first 2216
_journal_page_last 2219
_journal_paper_doi 10.1039/c7cc09175c
_journal_volume 54
_journal_year 2018
_chemical_formula_sum 'C21 H126 As2 K3.5 Li8 N4.5 O134 P4 W24'
_chemical_formula_weight 7464.75
_space_group_IT_number 5
_space_group_name_Hall 'C 2y'
_space_group_name_H-M_alt 'C 1 2 1'
_symmetry_cell_setting monoclinic
_symmetry_space_group_name_Hall 'C 2y'
_symmetry_space_group_name_H-M 'C 1 2 1'
_atom_sites_solution_hydrogens geom
_atom_sites_solution_primary direct
_atom_sites_solution_secondary difmap
_audit_creation_method SHELXL-97
_audit_update_record
;
2017-11-21 deposited with the CCDC.
2018-01-02 downloaded from the CCDC.
;
_cell_angle_alpha 90.00
_cell_angle_beta 140.272(13)
_cell_angle_gamma 90.00
_cell_formula_units_Z 2
_cell_length_a 26.5613(17)
_cell_length_b 28.3926(4)
_cell_length_c 14.2563(9)
_cell_measurement_reflns_used 13155
_cell_measurement_temperature 120.0(1)
_cell_measurement_theta_max 28.4960
_cell_measurement_theta_min 3.1860
_cell_volume 6872(2)
_computing_cell_refinement 'CrysAlisPro 1.171.38.43b (Rigaku OD, 2015)'
_computing_data_collection 'CrysAlisPro 1.171.38.43b (Rigaku OD, 2015)'
_computing_data_reduction 'CrysAlisPro 1.171.38.43b (Rigaku OD, 2015)'
_computing_structure_refinement 'SHELXL-97 (Sheldrick, 2008)'
_computing_structure_solution 'SHELXS-97 (Sheldrick, 2008)'
_diffrn_ambient_temperature 120.0(1)
_diffrn_detector_area_resol_mean 20.9246
_diffrn_measured_fraction_theta_full 0.995
_diffrn_measured_fraction_theta_max 0.995
_diffrn_measurement_device_type 'SuperNova, Dual, Cu at zero, Atlas'
_diffrn_measurement_method '\w scans'
_diffrn_radiation_monochromator mirror
_diffrn_radiation_source 'micro-focus sealed X-ray tube'
_diffrn_radiation_type MoK\a
_diffrn_radiation_wavelength 0.71073
_diffrn_reflns_av_R_equivalents 0.0575
_diffrn_reflns_av_sigmaI/netI 0.0727
_diffrn_reflns_limit_h_max 32
_diffrn_reflns_limit_h_min -32
_diffrn_reflns_limit_k_max 35
_diffrn_reflns_limit_k_min -35
_diffrn_reflns_limit_l_max 17
_diffrn_reflns_limit_l_min -17
_diffrn_reflns_number 34786
_diffrn_reflns_theta_full 26.02
_diffrn_reflns_theta_max 26.02
_diffrn_reflns_theta_min 4.18
_exptl_absorpt_coefficient_mu 20.750
_exptl_absorpt_correction_T_max 0.1813
_exptl_absorpt_correction_T_min 0.0280
_exptl_absorpt_correction_type gaussian
_exptl_absorpt_process_details
;
CrysAlisPro 1.171.38.43b (Rigaku Oxford Diffraction, 2015)
Numerical absorption correction based on gaussian integration over
            a multifaceted crystal model
;
_exptl_crystal_colour colourless
_exptl_crystal_density_diffrn 3.608
_exptl_crystal_density_method 'not measured'
_exptl_crystal_description block
_exptl_crystal_F_000 6696
_exptl_crystal_size_max 0.25
_exptl_crystal_size_mid 0.23
_exptl_crystal_size_min 0.12
_refine_diff_density_max 1.524
_refine_diff_density_min -1.233
_refine_diff_density_rms 0.280
_refine_ls_abs_structure_details 'Flack H D (1983), Acta Cryst. A39, 876-881'
_refine_ls_abs_structure_Flack 0.859(17)
_refine_ls_extinction_method none
_refine_ls_goodness_of_fit_ref 1.023
_refine_ls_hydrogen_treatment constr
_refine_ls_matrix_type full
_refine_ls_number_parameters 470
_refine_ls_number_reflns 13220
_refine_ls_number_restraints 19
_refine_ls_restrained_S_all 1.022
_refine_ls_R_factor_all 0.0655
_refine_ls_R_factor_gt 0.0483
_refine_ls_shift/su_max 0.002
_refine_ls_shift/su_mean 0.000
_refine_ls_structure_factor_coef Fsqd
_refine_ls_weighting_details 'calc w=1/[\s^2^(Fo^2^)+(0.0602P)^2^+98.9935P] where P=(Fo^2^+2Fc^2^)/3'
_refine_ls_weighting_scheme calc
_refine_ls_wR_factor_gt 0.1132
_refine_ls_wR_factor_ref 0.1268
_reflns_number_gt 10996
_reflns_number_total 13220
_reflns_threshold_expression >2sigma(I)
_cod_data_source_file c7cc09175c2.cif
_cod_data_source_block KLD-2
_cod_depositor_comments
;
The following automatic conversions were performed:

'_symmetry_cell_setting' value 'Monoclinic' changed to 'monoclinic'
according to
/home/data/users/saulius/crontab/automatic-downloads/rss-feeds/RSC/lib/dictionaries/cif_core.dic
dictionary named 'cif_core.dic' version 2.4.2 from 2011-04-26.

Automatic conversion script
Id: cif_fix_values 4973 2017-02-22 13:04:09Z antanas 

 Adding full bibliography for 7121057--7121059.cif.
;
_cod_original_cell_volume 6871.6(6)
_cod_original_sg_symbol_H-M C2
_cod_original_formula_sum 'C21 H126 As2 K3.50 Li8 N4.50 O134 P4 W24'
_cod_database_code 7121059

loop_
_symmetry_equiv_pos_as_xyz
'x, y, z'
'-x, y, -z'
'x+1/2, y+1/2, z'
'-x+1/2, y+1/2, -z'

loop_
_atom_site_label
_atom_site_type_symbol
_atom_site_fract_x
_atom_site_fract_y
_atom_site_fract_z
_atom_site_U_iso_or_equiv
_atom_site_adp_type
_atom_site_occupancy
_atom_site_symmetry_multiplicity
_atom_site_calc_flag
_atom_site_refinement_flags
W1 W -0.33332(6) 0.79549(4) 0.03985(11) 0.0443(3) Uani 1 1 d .
W2 W 0.26278(6) 0.79473(3) 0.64018(11) 0.0397(2) Uani 1 1 d .
W3 W -0.23982(6) 0.87846(4) 0.00610(10) 0.0363(2) Uani 1 1 d .
W4 W 0.37806(5) 0.92164(4) 0.99975(10) 0.0397(2) Uani 1 1 d .
W5 W 0.30418(5) 0.92170(4) 0.67362(10) 0.0351(2) Uani 1 1 d .
W6 W 0.09508(5) 0.87345(3) 0.35029(10) 0.03109(19) Uani 1 1 d .
W7 W -0.17085(5) 1.00417(3) 0.07898(9) 0.02982(19) Uani 1 1 d .
W8 W -0.30749(5) 1.04444(4) 0.06931(10) 0.0363(2) Uani 1 1 d .
W9 W 0.23873(5) 1.04640(3) 0.61324(10) 0.0334(2) Uani 1 1 d .
W10 W 0.03801(5) 1.00084(3) 0.28779(9) 0.02672(18) Uani 1 1 d .
W11 W -0.13980(6) 1.11899(3) 0.23992(10) 0.0342(2) Uani 1 1 d .
W12 W 0.06587(6) 1.11773(3) 0.43744(10) 0.0322(2) Uani 1 1 d .
P1 P 0.1953(3) 0.8769(2) 0.6986(6) 0.0336(12) Uani 1 1 d .
P2 P -0.1164(3) 1.0138(2) 0.3840(6) 0.0301(12) Uani 1 1 d .
As1 As 0.22041(17) 0.70746(10) 0.7261(3) 0.0500(7) Uani 1 1 d .
C1 C 0.2959(8) 0.6636(5) 0.7946(15) 0.033(5) Uiso 1 1 d G
C2 C 0.3461(9) 0.6414(5) 0.9296(14) 0.050(6) Uiso 1 1 d G
H2A H 0.3452 0.6500 0.9927 0.061 Uiso 1 1 calc R
C3 C 0.3977(9) 0.6068(5) 0.9723(13) 0.052(6) Uiso 1 1 d G
H3A H 0.4321 0.5917 1.0646 0.062 Uiso 1 1 calc R
C4 C 0.3991(9) 0.5944(5) 0.8800(16) 0.045(6) Uiso 1 1 d G
H4A H 0.4344 0.5707 0.9092 0.054 Uiso 1 1 calc R
C5 C 0.3489(9) 0.6166(5) 0.7450(15) 0.047(6) Uiso 1 1 d G
H5A H 0.3498 0.6081 0.6819 0.056 Uiso 1 1 calc R
C6 C 0.2973(8) 0.6512(5) 0.7023(13) 0.042(6) Uiso 1 1 d G
H6A H 0.2629 0.6663 0.6100 0.051 Uiso 1 1 calc R
O1T O -0.4117(11) 0.7656(7) -0.121(2) 0.057(5) Uiso 1 1 d .
O2T O 0.2924(10) 0.7626(6) 0.5878(19) 0.053(4) Uiso 1 1 d .
O3T O -0.1600(9) 0.8460(6) 0.0765(17) 0.044(4) Uiso 1 1 d .
O3 O -0.3061(10) 0.8767(6) -0.1819(17) 0.049(4) Uiso 1 1 d .
O4T O 0.4751(9) 0.9261(6) 1.1757(16) 0.042(4) Uiso 1 1 d .
O5T O 0.3536(10) 0.9255(6) 0.6368(18) 0.049(4) Uiso 1 1 d .
O6T O 0.0102(8) 0.8422(5) 0.2657(15) 0.034(3) Uiso 1 1 d .
O6 O 0.0877(10) 0.8709(6) 0.2165(18) 0.051(4) Uiso 1 1 d .
O7T O -0.2197(9) 1.0186(5) -0.0921(16) 0.037(3) Uiso 1 1 d .
O8T O -0.3909(11) 1.0713(6) -0.093(2) 0.055(4) Uiso 1 1 d .
O9T O 0.2791(9) 1.0715(6) 0.5694(17) 0.042(4) Uiso 1 1 d .
O10T O 0.0150(8) 1.0109(5) 0.1398(14) 0.032(3) Uiso 1 1 d .
O1P1 O 0.2296(9) 0.8253(5) 0.7313(17) 0.040(4) Uiso 1 1 d .
O11T O -0.1788(9) 1.1651(5) 0.1222(16) 0.040(4) Uiso 1 1 d .
O1A1 O -0.2536(10) 0.7416(6) 0.1391(19) 0.053(4) Uiso 1 1 d .
O1P2 O -0.1167(8) 0.9888(5) 0.2885(15) 0.032(3) Uiso 1 1 d .
O12T O 0.0645(9) 1.1627(5) 0.3564(16) 0.037(3) Uiso 1 1 d .
O12 O -0.3352(10) 0.7702(6) 0.1640(19) 0.050(4) Uiso 1 1 d .
O13 O -0.2871(10) 0.8226(6) 0.0017(18) 0.045(4) Uiso 1 1 d .
O14 O -0.3803(9) 0.8516(6) 0.0073(17) 0.043(4) Uiso 1 1 d .
O2P1 O 0.1773(8) 0.8838(5) 0.7755(15) 0.034(3) Uiso 1 1 d .
O2A1 O 0.1916(9) 0.7421(6) 0.5925(18) 0.046(4) Uiso 1 1 d .
O2P2 O -0.1987(8) 1.0170(4) 0.3060(14) 0.024(3) Uiso 1 1 d .
O25 O 0.3137(9) 0.8500(6) 0.6937(16) 0.039(4) Uiso 1 1 d .
O26 O 0.1667(8) 0.8196(5) 0.4649(15) 0.032(3) Uiso 1 1 d .
O3A1 O 0.1447(12) 0.6784(7) 0.661(2) 0.069(6) Uiso 1 1 d .
O3P1 O 0.2601(8) 0.9118(5) 0.7592(15) 0.035(3) Uiso 1 1 d .
O3P2 O -0.0626(8) 0.9886(5) 0.5319(15) 0.033(3) Uiso 1 1 d .
O34 O 0.3227(9) 0.9132(5) 1.0305(16) 0.039(3) Uiso 1 1 d .
O37 O -0.1994(9) 0.9396(5) 0.0419(17) 0.039(4) Uiso 1 1 d .
O4P1 O 0.1216(8) 0.8821(5) 0.5328(14) 0.029(3) Uiso 1 1 d .
O4P2 O -0.0872(8) 1.0657(5) 0.4135(15) 0.030(3) Uiso 1 1 d .
O45 O 0.3948(10) 0.9222(7) 0.8892(17) 0.050(4) Uiso 1 1 d .
O48 O 0.3544(8) 0.9867(5) 0.9602(15) 0.036(3) Uiso 1 1 d .
O56 O 0.2039(8) 0.9107(5) 0.4967(15) 0.034(3) Uiso 1 1 d .
O59 O 0.2907(8) 0.9859(5) 0.6757(15) 0.033(3) Uiso 1 1 d .
O78 O -0.2625(9) 1.0172(5) 0.0272(16) 0.038(4) Uiso 1 1 d .
O89 O 0.3202(8) 1.0664(5) 0.8173(15) 0.031(3) Uiso 1 1 d .
O102 O 0.0281(9) 1.0665(5) 0.3171(16) 0.036(3) Uiso 1 1 d .
O112 O -0.0329(8) 1.1287(6) 0.3552(15) 0.036(3) Uiso 1 1 d .
O121 O 0.1193(9) 1.1522(5) 0.6148(16) 0.034(3) Uiso 1 1 d .
O610 O 0.0515(8) 0.9360(5) 0.2985(14) 0.029(3) Uiso 1 1 d .
O710 O -0.0706(8) 0.9943(5) 0.1751(14) 0.030(3) Uiso 1 1 d .
O711 O -0.1450(8) 1.0690(5) 0.1470(15) 0.032(3) Uiso 1 1 d .
O811 O -0.2367(9) 1.0965(5) 0.1526(16) 0.036(3) Uiso 1 1 d .
O910 O 0.1472(9) 1.0152(5) 0.4353(16) 0.036(3) Uiso 1 1 d .
O912 O 0.1700(8) 1.0964(5) 0.5480(15) 0.033(3) Uiso 1 1 d .
K1 K -0.0319(5) 0.9090(3) 0.3595(9) 0.0217(17) Uani 0.50 1 d P
K2 K -0.4624(11) 0.7360(5) -0.3627(17) 0.057(4) Uani 0.38 1 d P
K3 K -0.2117(11) 0.7441(7) 0.008(2) 0.052(4) Uani 0.30 1 d PU
K4 K 0.5000 0.8416(11) 1.0000 0.065(10) Uani 0.25 2 d SPU
K5 K 0.1258(15) 1.2568(8) 0.474(3) 0.051(6) Uani 0.25 1 d P
K6 K 0.159(2) 0.5808(12) 0.677(4) 0.068(9) Uani 0.20 1 d PU
N1 N 0.5000 0.7428(15) 1.0000 0.052(10) Uiso 0.75 2 d SP
C11 C 0.5228(15) 0.7188(9) 1.117(3) 0.027(6) Uiso 0.75 1 d P
N2 N 0.5000 0.9943(15) 1.0000 0.080(11) Uiso 1 2 d S
C21 C 0.4712(17) 1.0243(11) 0.881(3) 0.061(7) Uiso 1 1 d .
N3 N 0.119(3) 0.9535(16) 0.146(5) 0.077(12) Uiso 0.63 1 d P
C31 C 0.128(2) 0.9181(14) 0.084(4) 0.038(8) Uiso 0.63 1 d P
C32 C 0.180(2) 0.9791(13) 0.259(4) 0.037(8) Uiso 0.63 1 d P
O1W O 0.5569(13) 0.8404(8) 1.302(2) 0.047(5) Uiso 0.75 1 d P
O2W O -0.468(2) 0.8433(14) -0.362(4) 0.059(10) Uiso 0.50 1 d P
O3W O -0.126(2) 0.7880(15) -0.033(4) 0.071(11) Uiso 0.50 1 d P
O4W O 0.677(2) 0.8846(13) 1.603(4) 0.056(9) Uiso 0.50 1 d P
O5W O 0.094(3) 0.4749(18) 0.693(5) 0.060(13) Uiso 0.38 1 d P
O6W O -0.324(3) 0.7738(15) -0.260(5) 0.047(11) Uiso 0.38 1 d P
O7W O -0.234(4) 0.697(2) -0.219(7) 0.041(15) Uiso 0.25 1 d P
O8W O 0.031(3) 0.7448(17) 0.316(5) 0.053(12) Uiso 0.38 1 d P
O9W O -0.020(3) 0.8098(17) -0.003(6) 0.059(13) Uiso 0.38 1 d P
O10W O 0.417(3) 1.143(2) 0.943(6) 0.034(13) Uiso 0.25 1 d P
O11W O 0.127(3) 0.5607(18) 0.456(6) 0.028(12) Uiso 0.25 1 d P
O12W O 0.266(4) 1.318(2) 0.664(7) 0.043(15) Uiso 0.25 1 d P
O13W O -0.054(3) 0.794(2) 0.365(6) 0.040(14) Uiso 0.25 1 d P
O14W O 0.086(4) 0.472(2) 0.464(8) 0.053(17) Uiso 0.25 1 d P
O15W O -0.245(4) 0.685(2) -0.377(8) 0.054(18) Uiso 0.25 1 d P

loop_
_atom_site_aniso_label
_atom_site_aniso_U_11
_atom_site_aniso_U_22
_atom_site_aniso_U_33
_atom_site_aniso_U_23
_atom_site_aniso_U_13
_atom_site_aniso_U_12
W1 0.0530(6) 0.0514(6) 0.0491(6) -0.0236(5) 0.0447(6) -0.0285(5)
W2 0.0507(6) 0.0391(5) 0.0503(6) 0.0162(5) 0.0444(5) 0.0200(5)
W3 0.0402(5) 0.0443(6) 0.0393(5) -0.0130(4) 0.0346(5) -0.0147(5)
W4 0.0294(5) 0.0603(6) 0.0352(5) 0.0078(5) 0.0264(5) 0.0101(5)
W5 0.0327(5) 0.0470(5) 0.0380(5) 0.0089(5) 0.0305(5) 0.0090(4)
W6 0.0394(5) 0.0279(4) 0.0372(5) 0.0058(4) 0.0325(5) 0.0070(4)
W7 0.0313(4) 0.0343(5) 0.0322(4) 0.0026(4) 0.0266(4) 0.0031(4)
W8 0.0298(5) 0.0490(6) 0.0370(5) 0.0060(5) 0.0275(4) 0.0087(5)
W9 0.0319(5) 0.0397(5) 0.0399(5) 0.0015(4) 0.0307(5) -0.0029(4)
W10 0.0323(4) 0.0253(4) 0.0331(4) 0.0038(4) 0.0279(4) 0.0027(4)
W11 0.0448(5) 0.0279(4) 0.0434(5) 0.0066(4) 0.0375(5) 0.0067(4)
W12 0.0444(5) 0.0237(4) 0.0438(5) 0.0007(4) 0.0380(5) -0.0024(4)
P1 0.042(3) 0.032(3) 0.038(3) 0.007(3) 0.034(3) 0.010(3)
P2 0.032(3) 0.035(3) 0.035(3) -0.001(2) 0.029(3) 0.002(2)
As1 0.0655(18) 0.0427(15) 0.0701(18) 0.0198(14) 0.0597(17) 0.0209(14)
K1 0.022(4) 0.016(4) 0.033(4) -0.002(3) 0.022(4) 0.000(3)
K2 0.085(12) 0.037(8) 0.054(9) 0.006(7) 0.055(10) 0.010(8)
K3 0.052(5) 0.053(5) 0.055(5) 0.001(3) 0.042(4) -0.001(3)
K4 0.051(15) 0.027(13) 0.13(2) 0.000 0.072(17) 0.000
K5 0.074(16) 0.044(12) 0.071(15) -0.022(11) 0.066(15) -0.019(12)
K6 0.064(17) 0.059(17) 0.073(18) -0.003(14) 0.051(15) 0.016(14)

loop_
_atom_type_symbol
_atom_type_description
_atom_type_scat_dispersion_real
_atom_type_scat_dispersion_imag
_atom_type_scat_source
C C 0.0033 0.0016 'International Tables Vol C Tables 4.2.6.8 and 6.1.1.4'
H H 0.0000 0.0000 'International Tables Vol C Tables 4.2.6.8 and 6.1.1.4'
N N 0.0061 0.0033 'International Tables Vol C Tables 4.2.6.8 and 6.1.1.4'
O O 0.0106 0.0060 'International Tables Vol C Tables 4.2.6.8 and 6.1.1.4'
P P 0.1023 0.0942 'International Tables Vol C Tables 4.2.6.8 and 6.1.1.4'
K K 0.2009 0.2494 'International Tables Vol C Tables 4.2.6.8 and 6.1.1.4'
As As 0.0499 2.0058 'International Tables Vol C Tables 4.2.6.8 and 6.1.1.4'
W W -0.8490 6.8722 'International Tables Vol C Tables 4.2.6.8 and 6.1.1.4'
Li Li -0.0003 0.0001 'International Tables Vol C Tables 4.2.6.8 and 6.1.1.4'

loop_
_geom_angle_atom_site_label_1
_geom_angle_atom_site_label_2
_geom_angle_atom_site_label_3
_geom_angle
_geom_angle_site_symmetry_1
_geom_angle_site_symmetry_3
O1T W1 O13 102.1(8) . .
O1T W1 O14 101.4(8) . .
O13 W1 O14 92.3(7) . .
O1T W1 O12 100.2(8) . .
O13 W1 O12 155.2(7) . .
O14 W1 O12 93.5(7) . .
O1T W1 O1A1 95.8(8) . .
O13 W1 O1A1 87.0(7) . .
O14 W1 O1A1 162.5(7) . .
O12 W1 O1A1 80.4(7) . .
O1T W1 O1P1 170.9(7) . 2_556
O13 W1 O1P1 85.4(6) . 2_556
O14 W1 O1P1 83.0(6) . 2_556
O12 W1 O1P1 71.4(7) . 2_556
O1A1 W1 O1P1 79.5(6) . 2_556
O1T W1 K3 85.5(7) . .
O13 W1 K3 47.2(6) . .
O14 W1 K3 139.2(6) . .
O12 W1 K3 125.1(6) . .
O1A1 W1 K3 44.8(5) . .
O1P1 W1 K3 96.3(5) 2_556 .
O2T W2 O25 101.6(8) . .
O2T W2 O26 103.5(7) . .
O25 W2 O26 92.6(7) . .
O2T W2 O12 99.0(8) . 2_556
O25 W2 O12 96.5(7) . 2_556
O26 W2 O12 153.4(6) . 2_556
O2T W2 O2A1 94.7(7) . .
O25 W2 O2A1 163.7(6) . .
O26 W2 O2A1 82.5(6) . .
O12 W2 O2A1 81.8(7) 2_556 .
O2T W2 O1P1 169.8(7) . .
O25 W2 O1P1 85.4(6) . .
O26 W2 O1P1 83.5(6) . .
O12 W2 O1P1 72.5(7) 2_556 .
O2A1 W2 O1P1 78.6(6) . .
O3 W3 O3T 102.2(7) . .
O3 W3 O37 97.7(7) . .
O3T W3 O37 98.2(7) . .
O3 W3 O13 93.5(7) . .
O3T W3 O13 93.2(7) . .
O37 W3 O13 161.9(6) . .
O3 W3 O34 90.3(7) . 2_556
O3T W3 O34 166.7(6) . 2_556
O37 W3 O34 84.5(6) . 2_556
O13 W3 O34 81.4(6) . 2_556
O3 W3 O2P1 169.5(6) . 2_556
O3T W3 O2P1 87.7(6) . 2_556
O37 W3 O2P1 84.1(6) . 2_556
O13 W3 O2P1 82.3(6) . 2_556
O34 W3 O2P1 79.5(5) 2_556 2_556
O3 W3 K1 141.5(5) . .
O3T W3 K1 57.7(5) . .
O37 W3 K1 58.5(5) . .
O13 W3 K1 118.1(5) . .
O34 W3 K1 114.3(4) 2_556 .
O2P1 W3 K1 47.6(4) 2_556 .
O3 W3 K3 86.7(6) . .
O3T W3 K3 48.6(6) . .
O37 W3 K3 146.4(5) . .
O13 W3 K3 48.1(5) . .
O34 W3 K3 129.0(5) 2_556 .
O2P1 W3 K3 97.5(5) 2_556 .
K1 W3 K3 98.2(3) . .
O4T W4 O34 103.6(7) . .
O4T W4 O48 98.3(7) . .
O34 W4 O48 93.2(6) . .
O4T W4 O45 99.2(7) . .
O34 W4 O45 156.5(7) . .
O48 W4 O45 88.9(7) . .
O4T W4 O14 94.4(7) . 2_556
O34 W4 O14 86.8(7) . 2_556
O48 W4 O14 167.0(6) . 2_556
O45 W4 O14 86.1(7) . 2_556
O4T W4 O3P1 170.3(6) . .
O34 W4 O3P1 85.2(6) . .
O48 W4 O3P1 85.1(6) . .
O45 W4 O3P1 71.6(6) . .
O14 W4 O3P1 82.0(6) 2_556 .
O4T W4 K4 74.7(5) . .
O34 W4 K4 136.7(6) . .
O48 W4 K4 130.2(5) . .
O45 W4 K4 46.0(6) . .
O14 W4 K4 51.0(6) 2_556 .
O3P1 W4 K4 96.2(4) . .
O5T W5 O56 103.5(7) . .
O5T W5 O59 98.1(7) . .
O56 W5 O59 95.6(6) . .
O5T W5 O45 99.8(7) . .
O56 W5 O45 155.2(6) . .
O59 W5 O45 89.3(7) . .
O5T W5 O25 93.6(7) . .
O56 W5 O25 85.0(6) . .
O59 W5 O25 167.8(5) . .
O45 W5 O25 85.3(7) . .
O5T W5 O3P1 170.1(7) . .
O56 W5 O3P1 85.0(6) . .
O59 W5 O3P1 85.9(5) . .
O45 W5 O3P1 71.2(6) . .
O25 W5 O3P1 82.0(6) . .
O5T W5 K4 77.6(6) . .
O56 W5 K4 135.8(6) . .
O59 W5 K4 128.3(6) . .
O45 W5 K4 42.8(6) . .
O25 W5 K4 51.2(6) . .
O3P1 W5 K4 92.9(4) . .
O6 W6 O6T 102.6(7) . .
O6 W6 O610 95.0(7) . .
O6T W6 O610 97.3(6) . .
O6 W6 O26 95.7(7) . .
O6T W6 O26 95.0(6) . .
O610 W6 O26 161.5(6) . .
O6 W6 O4P1 170.7(7) . .
O6T W6 O4P1 86.6(6) . .
O610 W6 O4P1 84.2(5) . .
O26 W6 O4P1 82.8(5) . .
O6 W6 O56 91.1(6) . .
O6T W6 O56 166.2(5) . .
O610 W6 O56 83.2(6) . .
O26 W6 O56 81.6(6) . .
O4P1 W6 O56 79.6(5) . .
O6 W6 K1 136.0(6) . .
O6T W6 K1 55.3(5) . .
O610 W6 K1 57.1(4) . .
O26 W6 K1 121.4(4) . .
O4P1 W6 K1 50.5(4) . .
O56 W6 K1 115.2(4) . .
O7T W7 O710 100.0(6) . .
O7T W7 O37 97.6(7) . .
O710 W7 O37 95.7(6) . .
O7T W7 O711 94.3(6) . .
O710 W7 O711 91.1(6) . .
O37 W7 O711 165.1(6) . .
O7T W7 O78 93.3(6) . .
O710 W7 O78 165.7(6) . .
O37 W7 O78 87.8(6) . .
O711 W7 O78 82.5(6) . .
O7T W7 O1P2 175.7(6) . .
O710 W7 O1P2 84.0(5) . .
O37 W7 O1P2 83.6(6) . .
O711 W7 O1P2 84.0(6) . .
O78 W7 O1P2 82.6(6) . .
O7T W7 K1 137.2(5) . .
O710 W7 K1 55.2(4) . .
O37 W7 K1 57.2(5) . .
O711 W7 K1 117.9(4) . .
O78 W7 K1 117.0(4) . .
O1P2 W7 K1 46.7(4) . .
O8T W8 O78 103.3(7) . .
O8T W8 O48 97.9(7) . 2_556
O78 W8 O48 92.5(6) . 2_556
O8T W8 O811 97.2(8) . .
O78 W8 O811 87.3(6) . .
O48 W8 O811 164.4(6) 2_556 .
O8T W8 O89 96.2(7) . 2_556
O78 W8 O89 160.3(6) . 2_556
O48 W8 O89 87.6(6) 2_556 2_556
O811 W8 O89 87.3(6) . 2_556
O8T W8 O2P2 169.7(7) . .
O78 W8 O2P2 86.5(6) . .
O48 W8 O2P2 84.4(5) 2_556 .
O811 W8 O2P2 80.1(5) . .
O89 W8 O2P2 73.9(5) 2_556 .
O9T W9 O912 98.2(7) . .
O9T W9 O910 102.6(7) . .
O912 W9 O910 86.3(6) . .
O9T W9 O59 96.2(6) . .
O912 W9 O59 164.8(6) . .
O910 W9 O59 85.9(6) . .
O9T W9 O89 97.6(6) . .
O912 W9 O89 93.3(6) . .
O910 W9 O89 159.7(6) . .
O59 W9 O89 89.6(6) . .
O9T W9 O2P2 173.9(6) . 2_556
O912 W9 O2P2 82.8(5) . 2_556
O910 W9 O2P2 83.5(5) . 2_556
O59 W9 O2P2 83.4(5) . 2_556
O89 W9 O2P2 76.3(5) . 2_556
O10T W10 O610 97.5(6) . .
O10T W10 O910 97.0(6) . .
O610 W10 O910 95.0(6) . .
O10T W10 O710 95.8(6) . .
O610 W10 O710 92.5(6) . .
O910 W10 O710 164.2(6) . .
O10T W10 O102 97.1(6) . .
O610 W10 O102 165.4(6) . .
O910 W10 O102 84.4(6) . .
O710 W10 O102 84.9(6) . .
O10T W10 O3P2 178.1(6) . 2_556
O610 W10 O3P2 83.1(5) . 2_556
O910 W10 O3P2 84.8(6) . 2_556
O710 W10 O3P2 82.3(5) . 2_556
O102 W10 O3P2 82.3(5) . 2_556
O10T W10 K1 131.9(5) . .
O610 W10 K1 52.9(4) . .
O910 W10 K1 119.9(4) . .
O710 W10 K1 55.5(4) . .
O102 W10 K1 115.0(4) . .
O3P2 W10 K1 47.2(4) 2_556 .
O11T W11 O711 103.1(6) . .
O11T W11 O811 97.0(7) . .
O711 W11 O811 87.5(6) . .
O11T W11 O112 96.3(7) . .
O711 W11 O112 88.3(6) . .
O811 W11 O112 166.6(6) . .
O11T W11 O121 97.9(7) . 2_556
O711 W11 O121 159.0(6) . 2_556
O811 W11 O121 89.4(6) . 2_556
O112 W11 O121 90.0(6) . 2_556
O11T W11 O4P2 171.8(6) . .
O711 W11 O4P2 85.1(5) . .
O811 W11 O4P2 82.9(6) . .
O112 W11 O4P2 84.0(6) . .
O121 W11 O4P2 74.0(6) 2_556 .
O11T W11 K2 57.1(6) . 4_455
O711 W11 K2 129.2(5) . 4_455
O811 W11 K2 136.6(5) . 4_455
O112 W11 K2 53.8(6) . 4_455
O121 W11 K2 64.1(5) 2_556 4_455
O4P2 W11 K2 117.9(4) . 4_455
O12T W12 O102 104.3(7) . .
O12T W12 O112 99.2(7) . .
O102 W12 O112 92.9(6) . .
O12T W12 O912 93.3(6) . .
O102 W12 O912 85.7(6) . .
O112 W12 O912 167.4(6) . .
O12T W12 O121 96.8(6) . .
O102 W12 O121 158.0(6) . .
O112 W12 O121 90.0(6) . .
O912 W12 O121 86.7(6) . .
O12T W12 O4P2 168.8(6) . 2_556
O102 W12 O4P2 85.6(6) . 2_556
O112 W12 O4P2 85.2(6) . 2_556
O912 W12 O4P2 82.2(5) . 2_556
O121 W12 O4P2 72.9(6) . 2_556
O12T W12 K2 62.0(5) . 4_455
O102 W12 K2 130.8(5) . 4_455
O112 W12 K2 49.3(5) . 4_455
O912 W12 K2 138.3(5) . 4_455
O121 W12 K2 65.5(5) . 4_455
O4P2 W12 K2 115.3(4) 2_556 4_455
O12T W12 K5 34.4(6) . .
O102 W12 K5 138.4(5) . .
O112 W12 K5 97.8(6) . .
O912 W12 K5 91.4(6) . .
O121 W12 K5 62.4(5) . .
O4P2 W12 K5 135.1(5) 2_556 .
K2 W12 K5 48.8(4) 4_455 .
O2P1 P1 O4P1 111.6(8) . .
O2P1 P1 O3P1 110.4(8) . .
O4P1 P1 O3P1 110.7(8) . .
O2P1 P1 O1P1 109.7(8) . .
O4P1 P1 O1P1 107.8(8) . .
O3P1 P1 O1P1 106.5(9) . .
O2P1 P1 K1 36.0(6) . 2_556
O4P1 P1 K1 75.7(5) . 2_556
O3P1 P1 K1 123.6(6) . 2_556
O1P1 P1 K1 125.2(6) . 2_556
O2P2 P2 O1P2 111.0(8) . .
O2P2 P2 O3P2 109.2(8) . .
O1P2 P2 O3P2 111.6(8) . .
O2P2 P2 O4P2 106.3(8) . .
O1P2 P2 O4P2 109.7(8) . .
O3P2 P2 O4P2 108.9(8) . .
O3A1 As1 O1A1 105.9(9) . 2_556
O3A1 As1 O2A1 110.6(9) . .
O1A1 As1 O2A1 109.5(9) 2_556 .
O3A1 As1 C1 108.3(9) . .
O1A1 As1 C1 112.3(8) 2_556 .
O2A1 As1 C1 110.1(7) . .
O3A1 As1 K6 41.7(9) . .
O1A1 As1 K6 122.2(8) 2_556 .
O2A1 As1 K6 125.4(8) . .
C1 As1 K6 66.6(7) . .
C2 C1 C6 120.0 . .
C2 C1 As1 121.7(7) . .
C6 C1 As1 118.2(7) . .
C2 C1 K6 84.0(8) . .
C6 C1 K6 98.8(8) . .
As1 C1 K6 83.9(7) . .
C1 C2 C3 120.0 . .
C4 C3 C2 120.0 . .
C5 C4 C3 120.0 . .
C4 C5 C6 120.0 . .
C5 C6 C1 120.0 . .
W1 O1T K2 139.4(10) . .
W2 O2T K5 150.0(10) . 4_546
W3 O3T K3 105.6(8) . .
W3 O3T K1 94.2(6) . .
K3 O3T K1 137.0(7) . .
W6 O6T K1 95.5(6) . .
W7 O7T K6 137.8(10) . 3_454
P1 O1P1 W2 125.5(8) . .
P1 O1P1 W1 123.6(8) . 2_556
W2 O1P1 W1 96.1(6) . 2_556
W11 O11T K3 139.6(8) . 4_455
W11 O11T K2 96.0(7) . 4_455
K3 O11T K2 88.4(6) 4_455 4_455
As1 O1A1 W1 125.2(9) 2_556 .
As1 O1A1 K3 130.4(10) 2_556 .
W1 O1A1 K3 104.4(8) . .
P2 O1P2 W7 133.3(9) . .
P2 O1P2 K1 127.3(8) . .
W7 O1P2 K1 99.3(5) . .
W12 O12T K5 126.2(8) . .
W2 O12 W1 119.2(9) 2_556 .
W1 O13 W3 150.1(9) . .
W1 O13 K3 105.4(8) . .
W3 O13 K3 101.7(7) . .
W1 O14 W4 146.2(9) . 2_556
W1 O14 K4 113.9(9) . 1_454
W4 O14 K4 99.1(8) 2_556 1_454
P1 O2P1 W3 136.6(9) . 2_556
P1 O2P1 K1 125.4(8) . 2_556
W3 O2P1 K1 98.0(5) 2_556 2_556
As1 O2A1 W2 122.3(9) . .
P2 O2P2 W9 129.2(8) . 2_556
P2 O2P2 W8 124.7(7) . .
W9 O2P2 W8 94.0(5) 2_556 .
W2 O25 W5 146.2(9) . .
W2 O25 K4 112.2(9) . .
W5 O25 K4 99.2(8) . .
W2 O26 W6 150.1(8) . .
As1 O3A1 K6 115.1(12) . .
P1 O3P1 W4 125.0(8) . .
P1 O3P1 W5 126.3(8) . .
W4 O3P1 W5 96.6(5) . .
P2 O3P2 W10 132.5(8) . 2_556
P2 O3P2 K1 128.7(7) . 2_556
W10 O3P2 K1 98.7(5) 2_556 2_556
W4 O34 W3 152.2(8) . 2_556
W3 O37 W7 169.6(9) . .
W3 O37 K1 90.9(6) . .
W7 O37 K1 92.6(6) . .
P1 O4P1 W6 135.2(8) . .
P1 O4P1 K1 131.0(7) . .
W6 O4P1 K1 93.7(5) . .
P2 O4P2 W11 125.3(8) . .
P2 O4P2 W12 125.4(7) . 2_556
W11 O4P2 W12 95.1(5) . 2_556
W4 O45 W5 120.0(8) . .
W4 O45 K4 105.8(7) . .
W5 O45 K4 110.3(7) . .
W4 O48 W8 156.7(8) . 2_556
W5 O56 W6 153.1(8) . .
W5 O59 W9 159.6(8) . .
W8 O78 W7 150.8(9) . .
W9 O89 W8 115.8(7) . 2_556
W12 O102 W10 151.0(9) . .
W12 O112 W11 159.6(9) . .
W12 O112 K2 102.5(7) . 4_455
W11 O112 K2 95.8(7) . 4_455
W11 O121 W12 117.8(7) 2_556 .
W11 O121 K2 85.1(5) 2_556 3_556
W12 O121 K2 126.2(7) . 3_556
W10 O610 W6 164.6(8) . .
W10 O610 K1 97.8(5) . .
W6 O610 K1 90.7(5) . .
W7 O710 W10 165.5(9) . .
W7 O710 K1 95.5(5) . .
W10 O710 K1 93.4(5) . .
W11 O711 W7 151.2(8) . .
W11 O811 W8 147.9(9) . .
W10 O910 W9 150.3(8) . .
W9 O912 W12 149.4(8) . .
O2P1 K1 O1P2 69.6(5) 2_556 .
O2P1 K1 O4P1 148.1(5) 2_556 .
O1P2 K1 O4P1 140.1(5) . .
O2P1 K1 O3P2 140.3(5) 2_556 2_556
O1P2 K1 O3P2 70.9(4) . 2_556
O4P1 K1 O3P2 69.7(4) . 2_556
O2P1 K1 K1 89.0(4) 2_556 2_556
O1P2 K1 K1 87.3(3) . 2_556
O4P1 K1 K1 82.8(4) . 2_556
O3P2 K1 K1 85.1(4) 2_556 2_556
O2P1 K1 O6T 109.0(5) 2_556 .
O1P2 K1 O6T 146.2(5) . .
O4P1 K1 O6T 55.2(4) . .
O3P2 K1 O6T 106.0(5) 2_556 .
K1 K1 O6T 126.4(4) 2_556 .
O2P1 K1 O610 143.0(5) 2_556 .
O1P2 K1 O610 104.7(4) . .
O4P1 K1 O610 55.4(4) . .
O3P2 K1 O610 54.0(4) 2_556 .
K1 K1 O610 127.8(5) 2_556 .
O6T K1 O610 55.0(4) . .
O2P1 K1 O710 103.6(5) 2_556 .
O1P2 K1 O710 53.7(4) . .
O4P1 K1 O710 105.6(4) . .
O3P2 K1 O710 53.9(4) 2_556 .
K1 K1 O710 128.8(3) 2_556 .
O6T K1 O710 96.3(4) . .
O610 K1 O710 53.2(4) . .
O2P1 K1 O3T 53.8(4) 2_556 .
O1P2 K1 O3T 102.8(5) . .
O4P1 K1 O3T 112.4(5) . .
O3P2 K1 O3T 142.4(5) 2_556 .
K1 K1 O3T 132.4(4) 2_556 .
O6T K1 O3T 58.3(4) . .
O610 K1 O3T 94.8(4) . .
O710 K1 O3T 91.7(4) . .
O2P1 K1 O37 53.4(4) 2_556 .
O1P2 K1 O37 53.3(4) . .
O4P1 K1 O37 145.8(4) . .
O3P2 K1 O37 104.1(5) 2_556 .
K1 K1 O37 131.1(4) 2_556 .
O6T K1 O37 97.6(4) . .
O610 K1 O37 93.0(4) . .
O710 K1 O37 52.5(4) . .
O3T K1 O37 51.7(4) . .
O2P1 K1 O13W 65.5(11) 2_556 .
O1P2 K1 O13W 134.3(11) . .
O4P1 K1 O13W 82.9(11) . .
O3P2 K1 O13W 151.6(11) 2_556 .
K1 K1 O13W 83.8(10) 2_556 .
O6T K1 O13W 61.6(10) . .
O610 K1 O13W 116.0(10) . .
O710 K1 O13W 146.6(10) . .
O3T K1 O13W 55.8(10) . .
O37 K1 O13W 102.9(11) . .
O2P1 K1 W6 137.9(4) 2_556 .
O1P2 K1 W6 136.9(4) . .
O4P1 K1 W6 35.8(3) . .
O3P2 K1 W6 77.3(3) 2_556 .
K1 K1 W6 118.5(4) 2_556 .
O6T K1 W6 29.2(3) . .
O610 K1 W6 32.2(3) . .
O710 K1 W6 84.1(3) . .
O3T K1 W6 85.1(3) . .
O37 K1 W6 110.3(3) . .
O13W K1 W6 85.2(10) . .
O1T K2 K2 160.0(7) . 2_454
O1T K2 O6W 92.5(10) . .
K2 K2 O6W 88.3(11) 2_454 .
O1T K2 O2W 70.2(8) . .
K2 K2 O2W 91.2(7) 2_454 .
O6W K2 O2W 71.1(12) . .
O1T K2 O112 105.1(7) . 4_445
K2 K2 O112 92.6(4) 2_454 4_445
O6W K2 O112 114.8(11) . 4_445
O2W K2 O112 173.0(10) . 4_445
O1T K2 O11T 78.6(6) . 4_445
K2 K2 O11T 120.5(7) 2_454 4_445
O6W K2 O11T 72.9(10) . 4_445
O2W K2 O11T 130.5(10) . 4_445
O112 K2 O11T 51.4(5) 4_445 4_445
O1T K2 K5 74.9(7) . 4_445
K2 K2 K5 94.1(9) 2_454 4_445
O6W K2 K5 148.1(11) . 4_445
O2W K2 K5 77.0(9) . 4_445
O112 K2 K5 96.9(7) 4_445 4_445
O11T K2 K5 130.5(7) 4_445 4_445
O1T K2 O121 127.7(7) . 3_444
K2 K2 O121 71.2(6) 2_454 3_444
O6W K2 O121 69.9(10) . 3_444
O2W K2 O121 137.4(9) . 3_444
O112 K2 O121 49.5(4) 4_445 3_444
O11T K2 O121 49.4(4) 4_445 3_444
K5 K2 O121 140.5(7) 4_445 3_444
O1T K2 W11 102.0(6) . 4_445
K2 K2 W11 98.0(4) 2_454 4_445
O6W K2 W11 85.0(10) . 4_445
O2W K2 W11 154.1(10) . 4_445
O112 K2 W11 30.4(3) 4_445 4_445
O11T K2 W11 26.9(3) 4_445 4_445
K5 K2 W11 125.9(6) 4_445 4_445
O121 K2 W11 30.8(3) 3_444 4_445
O1T K2 W12 99.8(6) . 4_445
K2 K2 W12 91.4(5) 2_454 4_445
O6W K2 W12 143.0(10) . 4_445
O2W K2 W12 145.9(9) . 4_445
O112 K2 W12 28.2(3) 4_445 4_445
O11T K2 W12 75.6(4) 4_445 4_445
K5 K2 W12 68.8(5) 4_445 4_445
O121 K2 W12 74.9(4) 3_444 4_445
W11 K2 W12 58.4(2) 4_445 4_445
O1T K2 K3 68.3(6) . .
K2 K2 K3 120.3(9) 2_454 .
O6W K2 K3 36.3(9) . .
O2W K2 K3 88.6(9) . .
O112 K2 K3 94.4(6) 4_445 .
O11T K2 K3 43.5(4) 4_445 .
K5 K2 K3 143.1(7) 4_445 .
O121 K2 K3 69.7(5) 3_444 .
W11 K2 K3 65.9(4) 4_445 .
W12 K2 K3 118.8(5) 4_445 .
O1T K2 K5 133.2(7) . 3_444
K2 K2 K5 48.6(7) 2_454 3_444
O6W K2 K5 41.1(9) . 3_444
O2W K2 K5 85.2(8) . 3_444
O112 K2 K5 101.7(5) 4_445 3_444
O11T K2 K5 89.4(6) 4_445 3_444
K5 K2 K5 138.4(5) 4_445 3_444
O121 K2 K5 53.8(4) 3_444 3_444
W11 K2 K5 83.0(4) 4_445 3_444
W12 K2 K5 120.8(4) 4_445 3_444
K3 K2 K5 72.0(5) . 3_444
O6W K3 O1A1 113.0(12) . .
O6W K3 O11T 81.8(11) . 4_445
O1A1 K3 O11T 72.2(6) . 4_445
O6W K3 O13 73.9(11) . .
O1A1 K3 O13 55.5(6) . .
O11T K3 O13 103.7(7) 4_445 .
O6W K3 O3W 76.5(13) . .
O1A1 K3 O3W 151.6(11) . .
O11T K3 O3W 136.2(11) 4_445 .
O13 K3 O3W 106.1(10) . .
O6W K3 O3T 83.5(11) . .
O1A1 K3 O3T 97.0(7) . .
O11T K3 O3T 156.5(8) 4_445 .
O13 K3 O3T 54.3(6) . .
O3W K3 O3T 56.2(9) . .
O6W K3 O7W 61.6(16) . .
O1A1 K3 O7W 145.4(14) . .
O11T K3 O7W 73.1(13) 4_445 .
O13 K3 O7W 135.5(14) . .
O3W K3 O7W 63.1(14) . .
O3T K3 O7W 115.2(13) . .
O6W K3 W1 85.9(11) . .
O1A1 K3 W1 30.8(4) . .
O11T K3 W1 81.4(5) 4_445 .
O13 K3 W1 27.4(3) . .
O3W K3 W1 133.4(10) . .
O3T K3 W1 79.3(5) . .
O7W K3 W1 140.8(13) . .
O6W K3 W3 70.8(11) . .
O1A1 K3 W3 81.8(6) . .
O11T K3 W3 130.8(7) 4_445 .
O13 K3 W3 30.2(4) . .
O3W K3 W3 76.2(9) . .
O3T K3 W3 25.8(3) . .
O7W K3 W3 122.4(13) . .
W1 K3 W3 57.2(3) . .
O6W K3 K2 42.1(10) . .
O1A1 K3 K2 77.5(6) . .
O11T K3 K2 48.1(5) 4_445 .
O13 K3 K2 68.1(5) . .
O3W K3 K2 118.3(10) . .
O3T K3 K2 109.9(6) . .
O7W K3 K2 79.7(12) . .
W1 K3 K2 61.2(3) . .
W3 K3 K2 86.3(4) . .
N1 K4 O45 140.7(5) . .
N1 K4 O45 140.7(5) . 2_657
O45 K4 O45 78.6(10) . 2_657
N1 K4 O14 95.2(6) . 1_656
O45 K4 O14 117.9(10) . 1_656
O45 K4 O14 52.5(5) 2_657 1_656
N1 K4 O14 95.2(7) . 2_556
O45 K4 O14 52.5(5) . 2_556
O45 K4 O14 117.9(10) 2_657 2_556
O14 K4 O14 169.5(13) 1_656 2_556
N1 K4 O25 94.3(6) . 2_657
O45 K4 O25 120.1(10) . 2_657
O45 K4 O25 51.9(5) 2_657 2_657
O14 K4 O25 58.9(4) 1_656 2_657
O14 K4 O25 120.2(4) 2_556 2_657
N1 K4 O25 94.3(6) . .
O45 K4 O25 51.9(5) . .
O45 K4 O25 120.1(10) 2_657 .
O14 K4 O25 120.2(4) 1_656 .
O14 K4 O25 58.9(4) 2_556 .
O25 K4 O25 171.5(13) 2_657 .
N1 K4 O1W 89.4(6) . 2_657
O45 K4 O1W 90.8(6) . 2_657
O45 K4 O1W 90.1(6) 2_657 2_657
O14 K4 O1W 58.3(5) 1_656 2_657
O14 K4 O1W 121.9(5) 2_556 2_657
O25 K4 O1W 117.1(5) 2_657 2_657
O25 K4 O1W 63.0(5) . 2_657
N1 K4 O1W 89.4(6) . .
O45 K4 O1W 90.1(6) . .
O45 K4 O1W 90.8(6) 2_657 .
O14 K4 O1W 121.9(5) 1_656 .
O14 K4 O1W 58.3(5) 2_556 .
O25 K4 O1W 63.0(5) 2_657 .
O25 K4 O1W 117.1(5) . .
O1W K4 O1W 178.8(13) 2_657 .
N1 K4 W4 125.1(4) . 2_657
O45 K4 W4 89.6(8) . 2_657
O45 K4 W4 28.1(3) 2_657 2_657
O14 K4 W4 29.9(4) 1_656 2_657
O14 K4 W4 139.7(10) 2_556 2_657
O25 K4 W4 63.5(4) 2_657 2_657
O25 K4 W4 111.2(6) . 2_657
O1W K4 W4 63.8(4) 2_657 2_657
O1W K4 W4 117.0(6) . 2_657
N1 K4 W4 125.1(4) . .
O45 K4 W4 28.1(3) . .
O45 K4 W4 89.6(8) 2_657 .
O14 K4 W4 139.7(10) 1_656 .
O14 K4 W4 29.9(4) 2_556 .
O25 K4 W4 111.2(6) 2_657 .
O25 K4 W4 63.5(4) . .
O1W K4 W4 116.9(6) 2_657 .
O1W K4 W4 63.8(4) . .
W4 K4 W4 109.8(7) 2_657 .
N1 K4 W5 123.9(4) . 2_657
O45 K4 W5 91.7(8) . 2_657
O45 K4 W5 26.8(3) 2_657 2_657
O14 K4 W5 62.5(4) 1_656 2_657
O14 K4 W5 111.1(6) 2_556 2_657
O25 K4 W5 29.6(3) 2_657 2_657
O25 K4 W5 141.8(10) . 2_657
O1W K4 W5 113.4(6) 2_657 2_657
O1W K4 W5 67.3(4) . 2_657
W4 K4 W5 49.7(2) 2_657 2_657
W4 K4 W5 90.3(5) . 2_657
O1W K5 O12T 124.7(10) 3_454 .
O1W K5 O2T 80.1(8) 3_454 4_556
O12T K5 O2T 95.6(7) . 4_556
O1W K5 O6W 109.1(12) 3_454 3_556
O12T K5 O6W 113.0(11) . 3_556
O2T K5 O6W 132.8(12) 4_556 3_556
O1W K5 O12W 79.7(14) 3_454 .
O12T K5 O12W 145.6(16) . .
O2T K5 O12W 62.3(13) 4_556 .
O6W K5 O12W 73.7(15) 3_556 .
O1W K5 O15W 142.8(16) 3_454 3_556
O12T K5 O15W 67.5(14) . 3_556
O2T K5 O15W 63.1(14) 4_556 3_556
O6W K5 O15W 93.3(17) 3_556 3_556
O12W K5 O15W 78.6(19) . 3_556
O1W K5 O7W 153.7(15) 3_454 3_556
O12T K5 O7W 81.4(13) . 3_556
O2T K5 O7W 95.1(13) 4_556 3_556
O6W K5 O7W 56.0(14) 3_556 3_556
O12W K5 O7W 75.2(18) . 3_556
O15W K5 O7W 37.7(17) 3_556 3_556
O1W K5 K2 89.9(8) 3_454 4_455
O12T K5 K2 67.3(6) . 4_455
O2T K5 K2 150.4(9) 4_556 4_455
O6W K5 K2 76.8(9) 3_556 4_455
O12W K5 K2 143.4(14) . 4_455
O15W K5 K2 124.8(15) 3_556 4_455
O7W K5 K2 105.4(12) 3_556 4_455
O1W K5 W12 139.3(9) 3_454 .
O12T K5 W12 19.4(3) . .
O2T K5 W12 108.8(7) 4_556 .
O6W K5 W12 93.8(10) 3_556 .
O12W K5 W12 140.2(15) . .
O15W K5 W12 64.3(14) 3_556 .
O7W K5 W12 66.8(12) 3_556 .
K2 K5 W12 62.4(4) 4_455 .
O1W K5 K2 108.2(7) 3_454 3_556
O12T K5 K2 83.7(6) . 3_556
O2T K5 K2 170.3(10) 4_556 3_556
O6W K5 K2 40.6(9) 3_556 3_556
O12W K5 K2 113.5(13) . 3_556
O15W K5 K2 108.0(14) 3_556 3_556
O7W K5 K2 75.2(11) 3_556 3_556
K2 K5 K2 37.3(5) 4_455 3_556
W12 K5 K2 68.3(4) . 3_556
O11W K6 O3A1 102.6(17) . .
O11W K6 O7T 106.7(16) . 3_546
O3A1 K6 O7T 132.7(14) . 3_546
O11W K6 C1 88.8(15) . .
O3A1 K6 C1 52.7(8) . .
O7T K6 C1 91.5(10) 3_546 .
O11W K6 As1 97.1(15) . .
O3A1 K6 As1 23.2(5) . .
O7T K6 As1 115.7(11) 3_546 .
C1 K6 As1 29.5(4) . .
C11 N1 C11 123(4) . 2_657
C11 N1 K4 118.3(18) . .
C11 N1 K4 118.3(18) 2_657 .
C21 N2 C21 110(4) 2_657 .
C32 N3 C31 120(4) . .
K5 O1W K4 118.6(9) 3_546 .
K3 O6W K2 101.6(14) . .
K3 O6W K5 135.6(18) . 3_444
K2 O6W K5 98.4(14) . 3_444
K3 O7W K5 106.1(19) . 3_444

loop_
_geom_bond_atom_site_label_1
_geom_bond_atom_site_label_2
_geom_bond_distance
_geom_bond_site_symmetry_2
W1 O1T 1.723(19) .
W1 O13 1.849(16) .
W1 O14 1.849(17) .
W1 O12 1.947(16) .
W1 O1A1 2.053(18) .
W1 O1P1 2.264(16) 2_556
W1 K3 3.878(18) .
W2 O2T 1.707(17) .
W2 O25 1.813(16) .
W2 O26 1.856(14) .
W2 O12 1.928(17) 2_556
W2 O2A1 2.072(16) .
W2 O1P1 2.232(15) .
W3 O3 1.740(16) .
W3 O3T 1.756(16) .
W3 O37 1.894(16) .
W3 O13 1.994(16) .
W3 O34 2.080(15) 2_556
W3 O2P1 2.125(13) 2_556
W3 K1 3.720(8) .
W3 K3 3.88(2) .
W4 O4T 1.734(16) .
W4 O34 1.845(14) .
W4 O48 1.891(15) .
W4 O45 1.939(14) .
W4 O14 1.995(17) 2_556
W4 O3P1 2.264(14) .
W4 K4 3.955(18) .
W5 O5T 1.752(16) .
W5 O56 1.794(14) .
W5 O59 1.861(14) .
W5 O45 1.965(16) .
W5 O25 2.045(16) .
W5 O3P1 2.266(13) .
W5 K4 4.081(17) .
W6 O6 1.762(15) .
W6 O6T 1.773(15) .
W6 O610 1.930(14) .
W6 O26 1.961(14) .
W6 O4P1 2.122(12) .
W6 O56 2.132(14) .
W6 K1 3.618(7) .
W7 O7T 1.713(14) .
W7 O710 1.853(13) .
W7 O37 1.896(16) .
W7 O711 1.944(14) .
W7 O78 1.959(15) .
W7 O1P2 2.138(13) .
W7 K1 3.771(8) .
W8 O8T 1.721(18) .
W8 O78 1.870(14) .
W8 O48 1.901(15) 2_556
W8 O811 1.921(15) .
W8 O89 1.989(13) 2_556
W8 O2P2 2.312(13) .
W9 O9T 1.755(15) .
W9 O912 1.897(15) .
W9 O910 1.909(15) .
W9 O59 1.940(14) .
W9 O89 1.946(14) .
W9 O2P2 2.243(12) 2_556
W10 O10T 1.710(12) .
W10 O610 1.859(14) .
W10 O910 1.902(15) .
W10 O710 1.951(13) .
W10 O102 1.972(14) .
W10 O3P2 2.137(13) 2_556
W10 K1 3.771(8) .
W11 O11T 1.713(15) .
W11 O711 1.872(14) .
W11 O811 1.913(15) .
W11 O112 1.913(14) .
W11 O121 1.934(14) 2_556
W11 O4P2 2.246(13) .
W11 K2 3.763(15) 4_455
W12 O12T 1.704(15) .
W12 O102 1.849(14) .
W12 O112 1.904(14) .
W12 O912 1.949(14) .
W12 O121 1.961(14) .
W12 O4P2 2.273(13) 2_556
W12 K2 3.932(17) 4_455
W12 K5 4.14(2) .
P1 O2P1 1.510(14) .
P1 O4P1 1.525(14) .
P1 O3P1 1.550(16) .
P1 O1P1 1.593(16) .
P1 K1 3.850(9) 2_556
P2 O2P2 1.512(14) .
P2 O1P2 1.530(14) .
P2 O3P2 1.538(14) .
P2 O4P2 1.564(15) .
As1 O3A1 1.65(2) .
As1 O1A1 1.675(18) 2_556
As1 O2A1 1.714(16) .
As1 C1 1.874(11) .
As1 K6 3.79(4) .
C1 C2 1.3900 .
C1 C6 1.3900 .
C1 K6 3.49(4) .
C2 C3 1.3900 .
C3 C4 1.3900 .
C4 C5 1.3900 .
C5 C6 1.3900 .
O1T K2 2.69(2) .
O2T K5 2.90(3) 4_546
O3T K3 3.02(3) .
O3T K1 3.153(18) .
O6T K1 2.989(16) .
O7T K6 2.83(4) 3_454
O1P1 W1 2.264(16) 2_556
O11T K3 2.94(2) 4_455
O11T K2 3.18(2) 4_455
O1A1 As1 1.675(18) 2_556
O1A1 K3 2.82(2) .
O1P2 K1 2.781(16) .
O12T K5 2.90(3) .
O12 W2 1.928(17) 2_556
O13 K3 2.95(2) .
O14 W4 1.995(17) 2_556
O14 K4 3.112(16) 1_454
O2P1 W3 2.125(13) 2_556
O2P1 K1 2.773(16) 2_556
O2P2 W9 2.243(12) 2_556
O25 K4 3.221(15) .
O3A1 K6 2.78(4) .
O3P2 W10 2.137(13) 2_556
O3P2 K1 2.800(16) 2_556
O34 W3 2.079(15) 2_556
O37 K1 3.173(18) .
O4P1 K1 2.796(15) .
O4P2 W12 2.273(13) 2_556
O45 K4 2.96(3) .
O48 W8 1.902(15) 2_556
O89 W8 1.989(13) 2_556
O112 K2 3.05(2) 4_455
O121 W11 1.934(14) 2_556
O121 K2 3.40(2) 3_556
O610 K1 3.038(15) .
O710 K1 3.111(16) .
K1 O2P1 2.773(16) 2_556
K1 O3P2 2.800(16) 2_556
K1 K1 2.911(15) 2_556
K1 O13W 3.32(6) .
K2 K2 2.70(3) 2_454
K2 O6W 2.92(5) .
K2 O2W 3.05(4) .
K2 O112 3.05(2) 4_445
K2 O11T 3.18(2) 4_445
K2 K5 3.34(3) 4_445
K2 O121 3.40(2) 3_444
K2 W11 3.763(15) 4_445
K2 W12 3.932(17) 4_445
K2 K3 4.27(3) .
K2 K5 4.44(2) 3_444
K3 O6W 2.58(5) .
K3 O11T 2.94(2) 4_445
K3 O3W 3.01(4) .
K3 O7W 3.11(6) .
K4 N1 2.80(5) .
K4 O45 2.96(3) 2_657
K4 O14 3.112(16) 1_656
K4 O14 3.112(16) 2_556
K4 O25 3.221(16) 2_657
K4 O1W 3.29(2) 2_657
K4 O1W 3.29(2) .
K4 W4 3.955(18) 2_657
K4 W5 4.081(17) 2_657
K5 O1W 2.84(3) 3_454
K5 O2T 2.90(3) 4_556
K5 O6W 2.95(5) 3_556
K5 O12W 2.95(7) .
K5 O15W 3.02(7) 3_556
K5 O7W 3.30(7) 3_556
K5 K2 3.34(3) 4_455
K5 K2 4.44(2) 3_556
K6 O11W 2.62(6) .
K6 O7T 2.83(4) 3_546
N1 C11 1.44(3) .
N1 C11 1.44(3) 2_657
N2 C21 1.49(4) 2_657
N2 C21 1.49(4) .
N3 C32 1.31(5) .
N3 C31 1.48(5) .
O1W K5 2.84(3) 3_546
O6W K5 2.95(5) 3_444
O7W K5 3.30(7) 3_444
O9W O9W 0.99(8) 2
O15W K5 3.02(7) 3_444
